data_7224743
loop_
_publ_author_name
'Samai, Subhasis'
'Ghosh, Debasish'
'Das, Uttam K.'
'Atta, Sanghamitra'
'Manna, Saikat K.'
'Maiti, Dilip K.'

_publ_section_title
;
 Water -- the best solvent for DMAP-mediated dual cyclization towards
 metal-free first synthesis of fully substituted phthalimides
;
_journal_issue 10
_journal_name_full 'Green Chem.'
_journal_page_first 2961
_journal_paper_doi 10.1039/C6GC00367B
_journal_volume 18
_journal_year 2016
_chemical_formula_moiety 'C25 H25 N O9'
_chemical_formula_sum 'C25 H25 N O9'
_chemical_formula_weight 483.46
_chemical_name_systematic
; 
 ? 
;
_space_group_IT_number 14
_symmetry_cell_setting monoclinic
_symmetry_space_group_name_Hall '-P 2ybc'
_symmetry_space_group_name_H-M 'P 1 21/c 1'
_atom_sites_solution_hydrogens geom
_atom_sites_solution_primary direct
_atom_sites_solution_secondary difmap
_audit_creation_method SHELXL-97
_cell_angle_alpha 90.00
_cell_angle_beta 127.152(2)
_cell_angle_gamma 90.00
_cell_formula_units_Z 8
_cell_length_a 23.7419(9)
_cell_length_b 8.0217(3)
_cell_length_c 31.6881(9)
_cell_measurement_temperature 298(2)
_cell_volume 4810.1(3)
_computing_cell_refinement 'SMART APEX II'
_computing_data_collection 'SMART APEX II'
_computing_data_reduction 'SMART APEX SAINT'
_computing_molecular_graphics SHELXTL
_computing_publication_material 'MERCURY 3.5'
_computing_structure_refinement 'SHELXL-97 (Sheldrick, 2008)'
_computing_structure_solution 'SHELXS-97 (Sheldrick, 2008)'
_diffrn_ambient_temperature 298(2)
_diffrn_detector_area_resol_mean 3
_diffrn_measured_fraction_theta_full 0.999
_diffrn_measured_fraction_theta_max 0.999
_diffrn_measurement_device_type 'BRUKER CCD AREA'
_diffrn_measurement_method 'OMEGA SCAN'
_diffrn_radiation_monochromator graphite
_diffrn_radiation_source 'fine-focus sealed tube'
_diffrn_radiation_type MoK\a
_diffrn_radiation_wavelength 0.71073
_diffrn_reflns_av_R_equivalents 0.0367
_diffrn_reflns_av_sigmaI/netI 0.0207
_diffrn_reflns_limit_h_max 28
_diffrn_reflns_limit_h_min -26
_diffrn_reflns_limit_k_max 9
_diffrn_reflns_limit_k_min -9
_diffrn_reflns_limit_l_max 36
_diffrn_reflns_limit_l_min -37
_diffrn_reflns_number 59544
_diffrn_reflns_theta_full 25.00
_diffrn_reflns_theta_max 25.00
_diffrn_reflns_theta_min 1.08
_exptl_absorpt_coefficient_mu 0.102
_exptl_absorpt_correction_T_max 0.993
_exptl_absorpt_correction_T_min 0.951
_exptl_absorpt_correction_type multi-scan
_exptl_absorpt_process_details SADABS
_exptl_crystal_colour COLORLESS
_exptl_crystal_density_diffrn 1.335
_exptl_crystal_density_method 'not measured'
_exptl_crystal_description BLOCK
_exptl_crystal_F_000 2032
_exptl_crystal_size_max 0.92
_exptl_crystal_size_mid 0.41
_exptl_crystal_size_min 0.07
_refine_diff_density_max 0.333
_refine_diff_density_min -0.226
_refine_diff_density_rms 0.044
_refine_ls_extinction_method none
_refine_ls_goodness_of_fit_ref 1.024
_refine_ls_hydrogen_treatment mixed
_refine_ls_matrix_type full
_refine_ls_number_parameters 641
_refine_ls_number_reflns 8471
_refine_ls_number_restraints 0
_refine_ls_restrained_S_all 1.024
_refine_ls_R_factor_all 0.0671
_refine_ls_R_factor_gt 0.0506
_refine_ls_shift/su_max 0.000
_refine_ls_shift/su_mean 0.000
_refine_ls_structure_factor_coef Fsqd
_refine_ls_weighting_details 'calc w=1/[\s^2^(Fo^2^)+(0.0581P)^2^+2.6422P] where P=(Fo^2^+2Fc^2^)/3'
_refine_ls_weighting_scheme calc
_refine_ls_wR_factor_gt 0.1259
_refine_ls_wR_factor_ref 0.1408
_reflns_number_gt 6526
_reflns_number_total 8471
_reflns_threshold_expression >2sigma(I)
_cod_data_source_file c6gc00367b3.cif
_cod_data_source_block ukd3
_cod_depositor_comments
;
The following automatic conversions were performed:

'_symmetry_cell_setting' value 'MONOCLINIC' changed to 'monoclinic'
according to
/usr/data/users/saulius/crontab/automatic-downloads/rss-feeds/RSC/lib/dictionaries/cif_core.dic
dictionary named 'cif_core.dic' version 2.4.2 from 2011-04-26.

'_exptl_absorpt_correction_type' value 'MULTI SCAN' changed to
'multi-scan' according to
/usr/data/users/saulius/crontab/automatic-downloads/rss-feeds/RSC/lib/dictionaries/cif_core.dic
dictionary named 'cif_core.dic' version 2.4.2 from 2011-04-26.

Automatic conversion script
Id: cif_fix_values 4268 2015-11-12 08:31:59Z antanas 

 Adding full bibliography for 7224743--7224744.cif.
;
_cod_original_sg_symbol_H-M P2(1)/C
_cod_database_code 7224743

loop_
_symmetry_equiv_pos_as_xyz
'x, y, z'
'-x, y+1/2, -z+1/2'
'-x, -y, -z'
'x, -y-1/2, z-1/2'

loop_
_atom_site_label
_atom_site_type_symbol
_atom_site_fract_x
_atom_site_fract_y
_atom_site_fract_z
_atom_site_U_iso_or_equiv
_atom_site_adp_type
_atom_site_occupancy
_atom_site_symmetry_multiplicity
_atom_site_calc_flag
_atom_site_refinement_flags
O2 O 0.58346(9) 0.2873(2) 0.32758(6) 0.0678(5) Uani 1 1 d .
O11 O 0.66741(7) 0.3215(2) 0.17215(5) 0.0535(4) Uani 1 1 d .
O15 O 0.43181(8) 0.2104(2) 0.08090(6) 0.0537(4) Uani 1 1 d .
O18 O 0.70953(9) 0.4859(2) 0.09704(8) 0.0766(5) Uani 1 1 d .
O19 O 0.72067(8) 0.2079(2) 0.10415(6) 0.0646(5) Uani 1 1 d .
O24 O 0.54909(9) 0.3945(2) -0.07802(6) 0.0672(5) Uani 1 1 d .
O25 O 0.65623(9) 0.3274(3) -0.00749(7) 0.0748(6) Uani 1 1 d .
O30 O 0.45994(9) 0.0895(2) -0.10329(6) 0.0594(4) Uani 1 1 d .
O31 O 0.39786(8) 0.3190(2) -0.11801(5) 0.0608(4) Uani 1 1 d .
N9 N 0.55098(9) 0.2729(2) 0.13849(6) 0.0423(4) Uani 1 1 d .
C1 C 0.53966(17) 0.3915(4) 0.33350(11) 0.0853(9) Uani 1 1 d .
H1A H 0.4915 0.3548 0.3098 0.128 Uiso 1 1 calc R
H1B H 0.5430 0.5048 0.3254 0.128 Uiso 1 1 calc R
H1C H 0.5551 0.3849 0.3693 0.128 Uiso 1 1 calc R
C3 C 0.57196(12) 0.2894(3) 0.28001(8) 0.0481(5) Uani 1 1 d .
C4 C 0.52054(12) 0.3833(3) 0.23682(9) 0.0525(5) Uani 1 1 d .
H4 H 0.4902 0.4496 0.2389 0.063 Uiso 1 1 calc R
C5 C 0.51431(12) 0.3786(3) 0.19039(8) 0.0494(5) Uani 1 1 d .
H5 H 0.4803 0.4433 0.1616 0.059 Uiso 1 1 calc R
C6 C 0.55844(11) 0.2780(3) 0.18693(7) 0.0414(5) Uani 1 1 d .
C7 C 0.60927(11) 0.1827(3) 0.22983(8) 0.0481(5) Uani 1 1 d .
H7 H 0.6387 0.1140 0.2274 0.058 Uiso 1 1 calc R
C8 C 0.61631(12) 0.1894(3) 0.27627(8) 0.0515(5) Uani 1 1 d .
H8 H 0.6510 0.1263 0.3053 0.062 Uiso 1 1 calc R
C10 C 0.60642(10) 0.2982(3) 0.13535(8) 0.0407(4) Uani 1 1 d .
C12 C 0.57449(10) 0.2890(2) 0.07808(7) 0.0385(4) Uani 1 1 d .
C13 C 0.50364(10) 0.2510(2) 0.05010(7) 0.0386(4) Uani 1 1 d .
C14 C 0.48719(11) 0.2390(3) 0.08886(8) 0.0418(5) Uani 1 1 d .
C16 C 0.60656(10) 0.3125(2) 0.05378(7) 0.0403(4) Uani 1 1 d .
C17 C 0.68449(11) 0.3498(3) 0.08692(8) 0.0494(5) Uani 1 1 d .
C20 C 0.79794(13) 0.2185(5) 0.13839(12) 0.0956(11) Uani 1 1 d .
H20A H 0.8169 0.1224 0.1323 0.115 Uiso 1 1 calc R
H20B H 0.8121 0.3177 0.1295 0.115 Uiso 1 1 calc R
C21 C 0.82628(17) 0.2244(6) 0.19274(13) 0.1189(14) Uani 1 1 d .
H21A H 0.8106 0.1288 0.2013 0.178 Uiso 1 1 calc R
H21B H 0.8104 0.3241 0.1994 0.178 Uiso 1 1 calc R
H21C H 0.8770 0.2245 0.2143 0.178 Uiso 1 1 calc R
C22 C 0.56257(10) 0.2992(2) -0.00172(8) 0.0403(4) Uani 1 1 d .
C23 C 0.58797(11) 0.3432(3) -0.03372(8) 0.0462(5) Uani 1 1 d .
C26 C 0.68642(15) 0.3944(5) -0.03323(12) 0.0871(10) Uani 1 1 d .
H26A H 0.6748 0.3220 -0.0620 0.104 Uiso 1 1 calc R
H26B H 0.6674 0.5044 -0.0475 0.104 Uiso 1 1 calc R
C27 C 0.76358(18) 0.4032(7) 0.00728(16) 0.1306(16) Uani 1 1 d .
H27A H 0.7815 0.2944 0.0221 0.196 Uiso 1 1 calc R
H27B H 0.7745 0.4787 0.0348 0.196 Uiso 1 1 calc R
H27C H 0.7850 0.4423 -0.0086 0.196 Uiso 1 1 calc R
C28 C 0.49154(10) 0.2526(2) -0.02955(7) 0.0389(4) Uani 1 1 d .
C29 C 0.44902(11) 0.2120(3) -0.08769(8) 0.0424(5) Uani 1 1 d .
C32 C 0.35095(16) 0.2785(4) -0.17454(9) 0.0793(9) Uani 1 1 d .
H32A H 0.3784 0.2298 -0.1848 0.095 Uiso 1 1 calc R
H32B H 0.3293 0.3799 -0.1948 0.095 Uiso 1 1 calc R
C33 C 0.29532(16) 0.1609(6) -0.18685(12) 0.1168(14) Uani 1 1 d .
H33A H 0.2709 0.2043 -0.1738 0.175 Uiso 1 1 calc R
H33B H 0.3163 0.0555 -0.1703 0.175 Uiso 1 1 calc R
H33C H 0.2625 0.1461 -0.2245 0.175 Uiso 1 1 calc R
C34 C 0.45995(10) 0.2248(2) -0.00432(7) 0.0400(4) Uani 1 1 d .
C35 C 0.38524(11) 0.1651(3) -0.03334(9) 0.0556(6) Uani 1 1 d .
H35A H 0.3537 0.2587 -0.0488 0.083 Uiso 1 1 calc R
H35B H 0.3801 0.1095 -0.0090 0.083 Uiso 1 1 calc R
H35C H 0.3742 0.0890 -0.0608 0.083 Uiso 1 1 calc R
O37 O 0.07674(9) 0.3293(3) 0.32161(6) 0.0712(5) Uani 1 1 d .
O46 O -0.07000(8) 0.2472(2) 0.07715(6) 0.0583(4) Uani 1 1 d .
O50 O 0.16799(7) 0.3229(2) 0.16951(5) 0.0520(4) Uani 1 1 d .
O53 O 0.21745(9) 0.4176(3) 0.08683(8) 0.0774(5) Uani 1 1 d .
O54 O 0.21947(8) 0.1533(2) 0.11055(6) 0.0610(4) Uani 1 1 d .
O59 O 0.07161(10) 0.3308(3) -0.07280(7) 0.0776(6) Uani 1 1 d .
O60 O 0.15351(9) 0.1611(3) -0.00838(7) 0.0777(6) Uani 1 1 d .
O65 O -0.04254(9) 0.0723(2) -0.10519(6) 0.0611(4) Uani 1 1 d .
O66 O -0.09507(9) 0.3185(2) -0.12051(5) 0.0607(4) Uani 1 1 d .
N44 N 0.05009(9) 0.2971(2) 0.13507(6) 0.0424(4) Uani 1 1 d .
C36 C 0.02789(16) 0.4258(5) 0.32381(10) 0.0847(9) Uani 1 1 d .
H36A H -0.0193 0.3875 0.2971 0.127 Uiso 1 1 calc R
H36B H 0.0318 0.5410 0.3178 0.127 Uiso 1 1 calc R
H36C H 0.0385 0.4135 0.3581 0.127 Uiso 1 1 calc R
C38 C 0.06755(12) 0.3295(3) 0.27483(8) 0.0517(5) Uani 1 1 d .
C39 C 0.11302(12) 0.2280(3) 0.27275(8) 0.0533(6) Uani 1 1 d .
H39 H 0.1475 0.1670 0.3025 0.064 Uiso 1 1 calc R
C40 C 0.10763(11) 0.2167(3) 0.22705(8) 0.0479(5) Uani 1 1 d .
H40 H 0.1380 0.1472 0.2258 0.058 Uiso 1 1 calc R
C41 C 0.05696(11) 0.3090(3) 0.18305(7) 0.0425(5) Uani 1 1 d .
C42 C 0.01218(11) 0.4128(3) 0.18498(8) 0.0495(5) Uani 1 1 d .
H42 H -0.0211 0.4768 0.1557 0.059 Uiso 1 1 calc R
C43 C 0.01692(12) 0.4214(3) 0.23081(8) 0.0536(6) Uani 1 1 d .
H43 H -0.0140 0.4892 0.2319 0.064 Uiso 1 1 calc R
C45 C -0.01416(11) 0.2682(3) 0.08526(8) 0.0432(5) Uani 1 1 d .
C47 C 0.00301(10) 0.2663(2) 0.04687(7) 0.0401(4) Uani 1 1 d .
C48 C 0.07553(10) 0.2833(2) 0.07580(7) 0.0396(4) Uani 1 1 d .
C49 C 0.10681(10) 0.3038(3) 0.13267(7) 0.0411(5) Uani 1 1 d .
C51 C 0.10932(10) 0.2780(3) 0.05249(7) 0.0406(4) Uani 1 1 d .
C52 C 0.18835(11) 0.2942(3) 0.08500(8) 0.0489(5) Uani 1 1 d .
C55 C 0.29638(13) 0.1492(5) 0.14399(11) 0.0878(9) Uani 1 1 d .
H55A H 0.3132 0.2278 0.1306 0.105 Uiso 1 1 calc R
H55B H 0.3120 0.0387 0.1429 0.105 Uiso 1 1 calc R
C56 C 0.32624(16) 0.1919(5) 0.19872(12) 0.1041(12) Uani 1 1 d .
H56A H 0.3093 0.1146 0.2119 0.156 Uiso 1 1 calc R
H56B H 0.3121 0.3028 0.1999 0.156 Uiso 1 1 calc R
H56C H 0.3769 0.1863 0.2202 0.156 Uiso 1 1 calc R
C57 C 0.06592(11) 0.2596(3) -0.00277(8) 0.0421(5) Uani 1 1 d .
C58 C 0.09684(12) 0.2570(3) -0.03241(8) 0.0525(6) Uani 1 1 d .
C61 C 0.18684(17) 0.1309(6) -0.03405(13) 0.1080(13) Uani 1 1 d .
H61A H 0.1616 0.0441 -0.0605 0.130 Uiso 1 1 calc R
H61B H 0.1858 0.2316 -0.0514 0.130 Uiso 1 1 calc R
C62 C 0.2584(2) 0.0806(7) 0.00556(19) 0.154(2) Uani 1 1 d .
H62A H 0.2595 -0.0042 0.0274 0.231 Uiso 1 1 calc R
H62B H 0.2856 0.1749 0.0270 0.231 Uiso 1 1 calc R
H62C H 0.2781 0.0374 -0.0112 0.231 Uiso 1 1 calc R
C63 C -0.00722(11) 0.2424(2) -0.03180(7) 0.0415(5) Uani 1 1 d .
C64 C -0.04970(11) 0.2006(3) -0.08985(8) 0.0444(5) Uani 1 1 d .
C67 C -0.14194(15) 0.2804(4) -0.17740(9) 0.0729(8) Uani 1 1 d .
H67A H -0.1583 0.3834 -0.1975 0.087 Uiso 1 1 calc R
H67B H -0.1160 0.2182 -0.1869 0.087 Uiso 1 1 calc R
C68 C -0.20261(17) 0.1828(7) -0.19060(12) 0.1270(16) Uani 1 1 d .
H68A H -0.2273 0.2431 -0.1802 0.191 Uiso 1 1 calc R
H68B H -0.1865 0.0781 -0.1722 0.191 Uiso 1 1 calc R
H68C H -0.2338 0.1630 -0.2281 0.191 Uiso 1 1 calc R
C69 C -0.04136(10) 0.2429(3) -0.00769(7) 0.0412(5) Uani 1 1 d .
C70 C -0.11934(11) 0.2137(3) -0.03822(9) 0.0574(6) Uani 1 1 d .
H70A H -0.1442 0.3170 -0.0532 0.086 Uiso 1 1 calc R
H70B H -0.1289 0.1705 -0.0149 0.086 Uiso 1 1 calc R
H70C H -0.1348 0.1349 -0.0661 0.086 Uiso 1 1 calc R

loop_
_atom_site_aniso_label
_atom_site_aniso_U_11
_atom_site_aniso_U_22
_atom_site_aniso_U_33
_atom_site_aniso_U_23
_atom_site_aniso_U_13
_atom_site_aniso_U_12
O2 0.0883(12) 0.0849(12) 0.0499(9) 0.0097(8) 0.0522(9) 0.0193(10)
O11 0.0438(8) 0.0732(11) 0.0371(8) -0.0004(7) 0.0211(7) -0.0029(7)
O15 0.0464(8) 0.0730(11) 0.0507(9) -0.0017(7) 0.0340(7) -0.0044(7)
O18 0.0610(11) 0.0704(12) 0.1010(14) -0.0078(11) 0.0503(11) -0.0163(9)
O19 0.0415(8) 0.0795(12) 0.0568(10) 0.0109(8) 0.0212(8) 0.0106(8)
O24 0.0664(10) 0.0926(13) 0.0471(9) 0.0185(9) 0.0366(8) 0.0016(9)
O25 0.0550(10) 0.1220(16) 0.0650(10) 0.0307(11) 0.0455(9) 0.0186(10)
O30 0.0737(11) 0.0529(10) 0.0492(9) -0.0038(7) 0.0359(8) 0.0105(8)
O31 0.0651(10) 0.0612(10) 0.0323(7) -0.0005(7) 0.0170(7) 0.0180(8)
N9 0.0465(9) 0.0506(10) 0.0346(8) 0.0005(7) 0.0270(8) 0.0012(8)
C1 0.114(2) 0.108(2) 0.0719(17) 0.0090(17) 0.0758(18) 0.0259(19)
C3 0.0618(13) 0.0518(13) 0.0433(11) 0.0002(10) 0.0384(11) 0.0004(10)
C4 0.0623(14) 0.0553(13) 0.0534(13) 0.0032(10) 0.0421(12) 0.0110(11)
C5 0.0575(13) 0.0515(13) 0.0434(11) 0.0058(10) 0.0328(10) 0.0100(10)
C6 0.0493(11) 0.0437(11) 0.0374(10) 0.0001(9) 0.0295(9) -0.0005(9)
C7 0.0549(12) 0.0510(13) 0.0466(11) 0.0031(10) 0.0350(10) 0.0101(10)
C8 0.0588(13) 0.0563(13) 0.0428(11) 0.0097(10) 0.0325(11) 0.0112(11)
C10 0.0418(11) 0.0448(11) 0.0366(10) 0.0029(9) 0.0243(10) 0.0028(9)
C12 0.0401(10) 0.0410(11) 0.0345(10) 0.0034(8) 0.0226(9) 0.0039(8)
C13 0.0417(11) 0.0401(11) 0.0362(10) 0.0046(8) 0.0248(9) 0.0036(8)
C14 0.0443(11) 0.0438(11) 0.0390(11) 0.0025(9) 0.0261(9) 0.0029(9)
C16 0.0423(11) 0.0431(11) 0.0389(10) 0.0055(8) 0.0264(9) 0.0043(9)
C17 0.0448(12) 0.0635(15) 0.0447(11) 0.0016(11) 0.0296(10) -0.0015(11)
C20 0.0453(15) 0.145(3) 0.0742(19) 0.011(2) 0.0246(14) 0.0120(17)
C21 0.065(2) 0.167(4) 0.074(2) 0.007(2) 0.0154(17) -0.003(2)
C22 0.0445(11) 0.0404(11) 0.0398(10) 0.0056(8) 0.0275(9) 0.0064(9)
C23 0.0536(13) 0.0486(12) 0.0447(12) 0.0050(10) 0.0340(11) 0.0036(10)
C26 0.0781(19) 0.132(3) 0.0846(19) 0.0224(19) 0.0666(17) 0.0053(19)
C27 0.085(2) 0.197(5) 0.137(3) 0.035(3) 0.082(2) -0.005(3)
C28 0.0432(11) 0.0391(11) 0.0356(10) 0.0042(8) 0.0245(9) 0.0071(8)
C29 0.0484(12) 0.0442(12) 0.0368(10) 0.0026(9) 0.0269(10) 0.0025(9)
C32 0.091(2) 0.0731(18) 0.0325(12) -0.0022(11) 0.0152(13) 0.0162(16)
C33 0.0621(19) 0.179(4) 0.0647(19) -0.028(2) 0.0150(16) -0.003(2)
C34 0.0407(11) 0.0418(11) 0.0362(10) 0.0023(8) 0.0225(9) 0.0035(8)
C35 0.0465(12) 0.0729(16) 0.0442(12) -0.0042(11) 0.0258(10) -0.0079(11)
O37 0.0804(12) 0.1033(14) 0.0446(9) 0.0116(9) 0.0454(9) 0.0218(10)
O46 0.0466(9) 0.0837(12) 0.0517(9) -0.0048(8) 0.0334(8) -0.0033(8)
O50 0.0432(8) 0.0735(11) 0.0354(7) -0.0026(7) 0.0218(7) -0.0010(7)
O53 0.0579(10) 0.0845(14) 0.0887(13) 0.0140(11) 0.0438(10) -0.0088(10)
O54 0.0455(8) 0.0732(11) 0.0510(9) 0.0077(8) 0.0221(7) 0.0120(8)
O59 0.0802(12) 0.1122(16) 0.0530(10) 0.0196(10) 0.0468(10) 0.0041(11)
O60 0.0726(11) 0.1175(16) 0.0641(11) 0.0100(11) 0.0524(10) 0.0260(11)
O65 0.0766(11) 0.0548(10) 0.0448(8) -0.0036(7) 0.0330(8) 0.0097(8)
O66 0.0702(10) 0.0547(10) 0.0313(7) 0.0011(7) 0.0169(7) 0.0124(8)
N44 0.0453(9) 0.0520(10) 0.0348(8) -0.0007(7) 0.0268(8) 0.0008(8)
C36 0.089(2) 0.131(3) 0.0584(15) 0.0066(17) 0.0570(16) 0.0243(19)
C38 0.0585(13) 0.0641(14) 0.0420(11) 0.0002(10) 0.0353(11) 0.0007(11)
C39 0.0547(13) 0.0653(15) 0.0418(11) 0.0112(10) 0.0301(11) 0.0099(11)
C40 0.0509(12) 0.0551(13) 0.0450(12) 0.0038(10) 0.0328(10) 0.0073(10)
C41 0.0490(11) 0.0489(12) 0.0362(10) -0.0006(9) 0.0292(9) -0.0015(9)
C42 0.0554(13) 0.0553(13) 0.0416(11) 0.0060(10) 0.0314(10) 0.0098(10)
C43 0.0599(14) 0.0634(14) 0.0483(12) 0.0032(11) 0.0383(11) 0.0113(11)
C45 0.0438(11) 0.0487(12) 0.0390(11) -0.0003(9) 0.0260(9) 0.0018(9)
C47 0.0437(11) 0.0408(11) 0.0364(10) 0.0016(8) 0.0244(9) 0.0028(9)
C48 0.0428(11) 0.0425(11) 0.0338(10) 0.0028(8) 0.0234(9) 0.0032(9)
C49 0.0436(11) 0.0463(12) 0.0346(10) 0.0014(8) 0.0242(10) 0.0036(9)
C51 0.0434(11) 0.0459(11) 0.0353(10) 0.0050(8) 0.0252(9) 0.0046(9)
C52 0.0479(12) 0.0639(15) 0.0417(11) 0.0009(10) 0.0307(10) 0.0015(11)
C55 0.0482(15) 0.122(3) 0.0715(18) 0.0113(18) 0.0248(14) 0.0237(16)
C56 0.0645(18) 0.132(3) 0.0694(19) -0.010(2) 0.0163(15) 0.0038(19)
C57 0.0476(12) 0.0444(11) 0.0370(10) 0.0053(9) 0.0269(9) 0.0048(9)
C58 0.0567(14) 0.0659(15) 0.0403(12) -0.0020(11) 0.0321(11) -0.0056(11)
C61 0.091(2) 0.176(4) 0.092(2) -0.006(2) 0.074(2) 0.016(2)
C62 0.095(3) 0.222(6) 0.186(5) -0.014(4) 0.106(3) 0.010(3)
C63 0.0488(12) 0.0396(11) 0.0331(10) 0.0044(8) 0.0232(9) 0.0061(9)
C64 0.0504(12) 0.0454(12) 0.0373(11) 0.0021(9) 0.0265(10) 0.0012(10)
C67 0.0817(19) 0.0717(17) 0.0311(11) 0.0000(11) 0.0161(12) 0.0106(14)
C68 0.065(2) 0.217(5) 0.0556(18) -0.012(2) 0.0138(16) -0.011(3)
C69 0.0441(11) 0.0417(11) 0.0362(10) 0.0001(8) 0.0234(9) 0.0030(9)
C70 0.0443(12) 0.0775(17) 0.0435(12) -0.0029(11) 0.0229(10) -0.0021(11)

loop_
_atom_type_symbol
_atom_type_description
_atom_type_scat_dispersion_real
_atom_type_scat_dispersion_imag
_atom_type_scat_source
C C 0.0033 0.0016 'International Tables Vol C Tables 4.2.6.8 and 6.1.1.4'
H H 0.0000 0.0000 'International Tables Vol C Tables 4.2.6.8 and 6.1.1.4'
N N 0.0061 0.0033 'International Tables Vol C Tables 4.2.6.8 and 6.1.1.4'
O O 0.0106 0.0060 'International Tables Vol C Tables 4.2.6.8 and 6.1.1.4'

loop_
_geom_angle_atom_site_label_1
_geom_angle_atom_site_label_2
_geom_angle_atom_site_label_3
_geom_angle
C3 O2 C1 117.55(19)
C17 O19 C20 117.7(2)
C23 O25 C26 116.35(19)
C29 O31 C32 115.69(18)
C10 N9 C14 112.06(16)
C10 N9 C6 124.07(16)
C14 N9 C6 123.86(16)
O2 C1 H1A 109.5
O2 C1 H1B 109.5
H1A C1 H1B 109.5
O2 C1 H1C 109.5
H1A C1 H1C 109.5
H1B C1 H1C 109.5
O2 C3 C4 124.72(19)
O2 C3 C8 115.71(19)
C4 C3 C8 119.57(19)
C3 C4 C5 120.0(2)
C3 C4 H4 120.0
C5 C4 H4 120.0
C6 C5 C4 120.1(2)
C6 C5 H5 120.0
C4 C5 H5 120.0
C5 C6 C7 120.00(18)
C5 C6 N9 119.55(18)
C7 C6 N9 120.45(18)
C8 C7 C6 119.99(19)
C8 C7 H7 120.0
C6 C7 H7 120.0
C7 C8 C3 120.4(2)
C7 C8 H8 119.8
C3 C8 H8 119.8
O11 C10 N9 126.06(18)
O11 C10 C12 128.13(18)
N9 C10 C12 105.81(16)
C13 C12 C16 122.60(17)
C13 C12 C10 108.66(16)
C16 C12 C10 128.74(18)
C12 C13 C34 122.46(18)
C12 C13 C14 107.88(16)
C34 C13 C14 129.63(18)
O15 C14 N9 125.19(18)
O15 C14 C13 129.30(18)
N9 C14 C13 105.49(16)
C12 C16 C22 116.29(18)
C12 C16 C17 119.73(17)
C22 C16 C17 123.99(17)
O18 C17 O19 125.5(2)
O18 C17 C16 125.0(2)
O19 C17 C16 109.46(19)
C21 C20 O19 111.3(3)
C21 C20 H20A 109.4
O19 C20 H20A 109.4
C21 C20 H20B 109.4
O19 C20 H20B 109.4
H20A C20 H20B 108.0
C20 C21 H21A 109.5
C20 C21 H21B 109.5
H21A C21 H21B 109.5
C20 C21 H21C 109.5
H21A C21 H21C 109.5
H21B C21 H21C 109.5
C28 C22 C16 120.65(18)
C28 C22 C23 117.32(17)
C16 C22 C23 121.93(18)
O24 C23 O25 124.19(19)
O24 C23 C22 122.30(19)
O25 C23 C22 113.43(17)
C27 C26 O25 107.5(2)
C27 C26 H26A 110.2
O25 C26 H26A 110.2
C27 C26 H26B 110.2
O25 C26 H26B 110.2
H26A C26 H26B 108.5
C26 C27 H27A 109.5
C26 C27 H27B 109.5
H27A C27 H27B 109.5
C26 C27 H27C 109.5
H27A C27 H27C 109.5
H27B C27 H27C 109.5
C22 C28 C34 122.47(18)
C22 C28 C29 119.32(17)
C34 C28 C29 117.85(18)
O30 C29 O31 124.74(19)
O30 C29 C28 122.01(18)
O31 C29 C28 113.16(17)
O31 C32 C33 111.4(2)
O31 C32 H32A 109.4
C33 C32 H32A 109.4
O31 C32 H32B 109.4
C33 C32 H32B 109.4
H32A C32 H32B 108.0
C32 C33 H33A 109.5
C32 C33 H33B 109.5
H33A C33 H33B 109.5
C32 C33 H33C 109.5
H33A C33 H33C 109.5
H33B C33 H33C 109.5
C13 C34 C28 115.27(18)
C13 C34 C35 121.91(18)
C28 C34 C35 122.79(18)
C34 C35 H35A 109.5
C34 C35 H35B 109.5
H35A C35 H35B 109.5
C34 C35 H35C 109.5
H35A C35 H35C 109.5
H35B C35 H35C 109.5
C38 O37 C36 116.78(18)
C52 O54 C55 117.1(2)
C58 O60 C61 118.9(2)
C64 O66 C67 115.59(18)
C49 N44 C45 112.02(16)
C49 N44 C41 124.13(16)
C45 N44 C41 123.77(16)
O37 C36 H36A 109.5
O37 C36 H36B 109.5
H36A C36 H36B 109.5
O37 C36 H36C 109.5
H36A C36 H36C 109.5
H36B C36 H36C 109.5
O37 C38 C43 124.7(2)
O37 C38 C39 115.7(2)
C43 C38 C39 119.58(19)
C40 C39 C38 120.6(2)
C40 C39 H39 119.7
C38 C39 H39 119.7
C39 C40 C41 119.8(2)
C39 C40 H40 120.1
C41 C40 H40 120.1
C42 C41 C40 120.15(18)
C42 C41 N44 119.40(18)
C40 C41 N44 120.45(18)
C41 C42 C43 119.9(2)
C41 C42 H42 120.1
C43 C42 H42 120.1
C38 C43 C42 120.0(2)
C38 C43 H43 120.0
C42 C43 H43 120.0
O46 C45 N44 125.06(18)
O46 C45 C47 129.18(19)
N44 C45 C47 105.75(16)
C48 C47 C69 122.81(18)
C48 C47 C45 107.50(16)
C69 C47 C45 129.60(18)
C51 C48 C47 122.32(18)
C51 C48 C49 128.73(18)
C47 C48 C49 108.95(17)
O50 C49 N44 126.27(18)
O50 C49 C48 128.08(18)
N44 C49 C48 105.66(16)
C48 C51 C57 116.40(18)
C48 C51 C52 121.20(17)
C57 C51 C52 122.39(17)
O53 C52 O54 126.0(2)
O53 C52 C51 123.6(2)
O54 C52 C51 110.44(19)
O54 C55 C56 110.7(2)
O54 C55 H55A 109.5
C56 C55 H55A 109.5
O54 C55 H55B 109.5
C56 C55 H55B 109.5
H55A C55 H55B 108.1
C55 C56 H56A 109.5
C55 C56 H56B 109.5
H56A C56 H56B 109.5
C55 C56 H56C 109.5
H56A C56 H56C 109.5
H56B C56 H56C 109.5
C63 C57 C51 121.05(18)
C63 C57 C58 118.03(18)
C51 C57 C58 120.92(18)
O59 C58 O60 125.7(2)
O59 C58 C57 123.1(2)
O60 C58 C57 111.11(18)
C62 C61 O60 108.3(3)
C62 C61 H61A 110.0
O60 C61 H61A 110.0
C62 C61 H61B 110.0
O60 C61 H61B 110.0
H61A C61 H61B 108.4
C61 C62 H62A 109.5
C61 C62 H62B 109.5
H62A C62 H62B 109.5
C61 C62 H62C 109.5
H62A C62 H62C 109.5
H62B C62 H62C 109.5
C57 C63 C69 122.39(18)
C57 C63 C64 118.35(18)
C69 C63 C64 118.81(18)
O65 C64 O66 124.96(19)
O65 C64 C63 122.27(19)
O66 C64 C63 112.77(18)
C68 C67 O66 110.4(2)
C68 C67 H67A 109.6
O66 C67 H67A 109.6
C68 C67 H67B 109.6
O66 C67 H67B 109.6
H67A C67 H67B 108.1
C67 C68 H68A 109.5
C67 C68 H68B 109.5
H68A C68 H68B 109.5
C67 C68 H68C 109.5
H68A C68 H68C 109.5
H68B C68 H68C 109.5
C47 C69 C63 114.98(18)
C47 C69 C70 122.37(18)
C63 C69 C70 122.61(18)
C69 C70 H70A 109.5
C69 C70 H70B 109.5
H70A C70 H70B 109.5
C69 C70 H70C 109.5
H70A C70 H70C 109.5
H70B C70 H70C 109.5

loop_
_geom_bond_atom_site_label_1
_geom_bond_atom_site_label_2
_geom_bond_distance
O2 C3 1.360(2)
O2 C1 1.432(3)
O11 C10 1.205(2)
O15 C14 1.202(2)
O18 C17 1.191(3)
O19 C17 1.329(3)
O19 C20 1.465(3)
O24 C23 1.195(2)
O25 C23 1.306(3)
O25 C26 1.474(3)
O30 C29 1.197(2)
O31 C29 1.314(2)
O31 C32 1.465(3)
N9 C10 1.393(2)
N9 C14 1.402(3)
N9 C6 1.436(2)
C1 H1A 0.9600
C1 H1B 0.9600
C1 H1C 0.9600
C3 C4 1.383(3)
C3 C8 1.384(3)
C4 C5 1.387(3)
C4 H4 0.9300
C5 C6 1.378(3)
C5 H5 0.9300
C6 C7 1.381(3)
C7 C8 1.378(3)
C7 H7 0.9300
C8 H8 0.9300
C10 C12 1.487(3)
C12 C13 1.381(3)
C12 C16 1.384(3)
C13 C34 1.390(3)
C13 C14 1.500(3)
C16 C22 1.406(3)
C16 C17 1.506(3)
C20 C21 1.422(4)
C20 H20A 0.9700
C20 H20B 0.9700
C21 H21A 0.9600
C21 H21B 0.9600
C21 H21C 0.9600
C22 C28 1.402(3)
C22 C23 1.502(3)
C26 C27 1.473(4)
C26 H26A 0.9700
C26 H26B 0.9700
C27 H27A 0.9600
C27 H27B 0.9600
C27 H27C 0.9600
C28 C34 1.405(3)
C28 C29 1.508(3)
C32 C33 1.471(5)
C32 H32A 0.9700
C32 H32B 0.9700
C33 H33A 0.9600
C33 H33B 0.9600
C33 H33C 0.9600
C34 C35 1.500(3)
C35 H35A 0.9600
C35 H35B 0.9600
C35 H35C 0.9600
O37 C38 1.362(2)
O37 C36 1.430(3)
O46 C45 1.200(2)
O50 C49 1.203(2)
O53 C52 1.188(3)
O54 C52 1.325(3)
O54 C55 1.456(3)
O59 C58 1.192(3)
O60 C58 1.321(3)
O60 C61 1.457(3)
O65 C64 1.193(3)
O66 C64 1.317(3)
O66 C67 1.469(3)
N44 C49 1.395(3)
N44 C45 1.401(3)
N44 C41 1.431(2)
C36 H36A 0.9600
C36 H36B 0.9600
C36 H36C 0.9600
C38 C43 1.382(3)
C38 C39 1.385(3)
C39 C40 1.378(3)
C39 H39 0.9300
C40 C41 1.384(3)
C40 H40 0.9300
C41 C42 1.381(3)
C42 C43 1.389(3)
C42 H42 0.9300
C43 H43 0.9300
C45 C47 1.498(3)
C47 C48 1.384(3)
C47 C69 1.391(3)
C48 C51 1.381(3)
C48 C49 1.486(3)
C51 C57 1.404(3)
C51 C52 1.505(3)
C55 C56 1.464(4)
C55 H55A 0.9700
C55 H55B 0.9700
C56 H56A 0.9600
C56 H56B 0.9600
C56 H56C 0.9600
C57 C63 1.397(3)
C57 C58 1.501(3)
C61 C62 1.431(5)
C61 H61A 0.9700
C61 H61B 0.9700
C62 H62A 0.9600
C62 H62B 0.9600
C62 H62C 0.9600
C63 C69 1.410(3)
C63 C64 1.508(3)
C67 C68 1.461(5)
C67 H67A 0.9700
C67 H67B 0.9700
C68 H68A 0.9600
C68 H68B 0.9600
C68 H68C 0.9600
C69 C70 1.502(3)
C70 H70A 0.9600
C70 H70B 0.9600
C70 H70C 0.9600

loop_
_geom_torsion_atom_site_label_1
_geom_torsion_atom_site_label_2
_geom_torsion_atom_site_label_3
_geom_torsion_atom_site_label_4
_geom_torsion
C1 O2 C3 C4 -0.8(4)
C1 O2 C3 C8 178.8(2)
O2 C3 C4 C5 178.7(2)
C8 C3 C4 C5 -0.8(3)
C3 C4 C5 C6 1.2(3)
C4 C5 C6 C7 -0.4(3)
C4 C5 C6 N9 179.4(2)
C10 N9 C6 C5 127.7(2)
C14 N9 C6 C5 -53.5(3)
C10 N9 C6 C7 -52.5(3)
C14 N9 C6 C7 126.3(2)
C5 C6 C7 C8 -0.6(3)
N9 C6 C7 C8 179.6(2)
C6 C7 C8 C3 1.0(3)
O2 C3 C8 C7 -179.8(2)
C4 C3 C8 C7 -0.2(3)
C14 N9 C10 O11 -176.2(2)
C6 N9 C10 O11 2.8(3)
C14 N9 C10 C12 3.4(2)
C6 N9 C10 C12 -177.66(17)
O11 C10 C12 C13 176.6(2)
N9 C10 C12 C13 -3.0(2)
O11 C10 C12 C16 -3.3(4)
N9 C10 C12 C16 177.2(2)
C16 C12 C13 C34 3.4(3)
C10 C12 C13 C34 -176.44(18)
C16 C12 C13 C14 -178.61(18)
C10 C12 C13 C14 1.5(2)
C10 N9 C14 O15 178.9(2)
C6 N9 C14 O15 0.0(3)
C10 N9 C14 C13 -2.5(2)
C6 N9 C14 C13 178.57(17)
C12 C13 C14 O15 179.0(2)
C34 C13 C14 O15 -3.2(4)
C12 C13 C14 N9 0.5(2)
C34 C13 C14 N9 178.2(2)
C13 C12 C16 C22 1.4(3)
C10 C12 C16 C22 -178.79(19)
C13 C12 C16 C17 -178.59(19)
C10 C12 C16 C17 1.2(3)
C20 O19 C17 O18 -0.2(3)
C20 O19 C17 C16 -178.5(2)
C12 C16 C17 O18 -93.5(3)
C22 C16 C17 O18 86.5(3)
C12 C16 C17 O19 84.8(2)
C22 C16 C17 O19 -95.2(2)
C17 O19 C20 C21 91.1(4)
C12 C16 C22 C28 -4.5(3)
C17 C16 C22 C28 175.53(19)
C12 C16 C22 C23 171.93(18)
C17 C16 C22 C23 -8.1(3)
C26 O25 C23 O24 6.5(4)
C26 O25 C23 C22 -170.3(2)
C28 C22 C23 O24 26.0(3)
C16 C22 C23 O24 -150.5(2)
C28 C22 C23 O25 -157.1(2)
C16 C22 C23 O25 26.4(3)
C23 O25 C26 C27 165.9(3)
C16 C22 C28 C34 3.0(3)
C23 C22 C28 C34 -173.53(18)
C16 C22 C28 C29 -170.00(18)
C23 C22 C28 C29 13.4(3)
C32 O31 C29 O30 1.6(3)
C32 O31 C29 C28 -175.0(2)
C22 C28 C29 O30 69.4(3)
C34 C28 C29 O30 -103.9(2)
C22 C28 C29 O31 -113.8(2)
C34 C28 C29 O31 72.9(2)
C29 O31 C32 C33 83.3(3)
C12 C13 C34 C28 -4.8(3)
C14 C13 C34 C28 177.71(19)
C12 C13 C34 C35 173.1(2)
C14 C13 C34 C35 -4.4(3)
C22 C28 C34 C13 1.6(3)
C29 C28 C34 C13 174.74(17)
C22 C28 C34 C35 -176.2(2)
C29 C28 C34 C35 -3.1(3)
C36 O37 C38 C43 3.0(4)
C36 O37 C38 C39 -176.6(2)
O37 C38 C39 C40 178.9(2)
C43 C38 C39 C40 -0.7(4)
C38 C39 C40 C41 0.8(4)
C39 C40 C41 C42 0.3(3)
C39 C40 C41 N44 -179.2(2)
C49 N44 C41 C42 133.7(2)
C45 N44 C41 C42 -49.9(3)
C49 N44 C41 C40 -46.7(3)
C45 N44 C41 C40 129.7(2)
C40 C41 C42 C43 -1.6(3)
N44 C41 C42 C43 178.0(2)
O37 C38 C43 C42 179.9(2)
C39 C38 C43 C42 -0.5(4)
C41 C42 C43 C38 1.6(4)
C49 N44 C45 O46 175.3(2)
C41 N44 C45 O46 -1.5(3)
C49 N44 C45 C47 -3.5(2)
C41 N44 C45 C47 179.67(17)
O46 C45 C47 C48 -175.2(2)
N44 C45 C47 C48 3.6(2)
O46 C45 C47 C69 1.4(4)
N44 C45 C47 C69 -179.8(2)
C69 C47 C48 C51 -0.1(3)
C45 C47 C48 C51 176.73(19)
C69 C47 C48 C49 -179.25(19)
C45 C47 C48 C49 -2.4(2)
C45 N44 C49 O50 -178.1(2)
C41 N44 C49 O50 -1.3(3)
C45 N44 C49 C48 2.1(2)
C41 N44 C49 C48 178.91(17)
C51 C48 C49 O50 1.5(4)
C47 C48 C49 O50 -179.5(2)
C51 C48 C49 N44 -178.7(2)
C47 C48 C49 N44 0.3(2)
C47 C48 C51 C57 1.9(3)
C49 C48 C51 C57 -179.14(19)
C47 C48 C51 C52 -179.0(2)
C49 C48 C51 C52 -0.1(3)
C55 O54 C52 O53 0.1(3)
C55 O54 C52 C51 -179.89(19)
C48 C51 C52 O53 -103.8(3)
C57 C51 C52 O53 75.1(3)
C48 C51 C52 O54 76.2(2)
C57 C51 C52 O54 -104.9(2)
C52 O54 C55 C56 93.8(3)
C48 C51 C57 C63 -1.9(3)
C52 C51 C57 C63 179.1(2)
C48 C51 C57 C58 178.32(19)
C52 C51 C57 C58 -0.7(3)
C61 O60 C58 O59 -4.4(4)
C61 O60 C58 C57 174.3(3)
C63 C57 C58 O59 43.8(3)
C51 C57 C58 O59 -136.4(2)
C63 C57 C58 O60 -134.9(2)
C51 C57 C58 O60 44.8(3)
C58 O60 C61 C62 158.7(4)
C51 C57 C63 C69 0.1(3)
C58 C57 C63 C69 179.90(19)
C51 C57 C63 C64 -172.11(19)
C58 C57 C63 C64 7.7(3)
C67 O66 C64 O65 3.4(3)
C67 O66 C64 C63 -175.6(2)
C57 C63 C64 O65 64.0(3)
C69 C63 C64 O65 -108.6(2)
C57 C63 C64 O66 -117.0(2)
C69 C63 C64 O66 70.4(2)
C64 O66 C67 C68 83.3(3)
C48 C47 C69 C63 -1.6(3)
C45 C47 C69 C63 -177.8(2)
C48 C47 C69 C70 176.0(2)
C45 C47 C69 C70 -0.1(3)
C57 C63 C69 C47 1.6(3)
C64 C63 C69 C47 173.85(18)
C57 C63 C69 C70 -176.0(2)
C64 C63 C69 C70 -3.8(3)
